data_4062395
loop_
_publ_author_name
'Alonso, Ester'
'Forni\'es, Juan'
'Fortu\~no, Consuelo'
'Mart\'in, Antonio'
'Orpen, A. Guy'

_publ_section_title
;
 Reactivity of [NBu~4~][(C~6~F~5~)~2~M(\m-PPh~2~)~2~M'(acac-O,O')]
 (M, M' = Pt, Pd) toward Silver Centers. Synthesis of Polynuclear
 Complexes Containing M-Ag Bonds (M = Pd, Pt)
;
_journal_issue 24
_journal_name_full Organometallics
_journal_page_first 5011
_journal_page_last 5019
_journal_paper_doi 10.1021/om034047f
_journal_volume 22
_journal_year 2003
_chemical_formula_sum 'C60 H43 Ag Cl3 F10 O2 P3 Pt2'
_chemical_formula_weight 1683.25
_space_group_IT_number 14
_symmetry_cell_setting monoclinic
_symmetry_space_group_name_Hall '-P 2yn'
_symmetry_space_group_name_H-M 'P 1 21/n 1'
_cell_angle_alpha 90.00
_cell_angle_beta 96.63(3)
_cell_angle_gamma 90.00
_cell_formula_units_Z 4
_cell_length_a 13.261(5)
_cell_length_b 22.962(7)
_cell_length_c 20.048(7)
_cell_measurement_temperature 293(2)
_cell_volume 6063.8(36)
_diffrn_ambient_temperature 293(2)
_exptl_crystal_density_diffrn 1.844
_refine_ls_R_factor_obs 0.0414
_refine_ls_wR_factor_obs 0.0968
_cod_depositor_comments
;
The following automatic conversions were performed:
'_symmetry_cell_setting' value 'Monoclinic' changed to 'monoclinic'
according to '/home/saulius/struct/CIF-dictionaries/cif_core.dic'
dictionary named 'cif_core.dic' version 2.4.1 from 2010-06-29.

Automatic conversion script
Id: cif_fix_enum 1527 2010-12-29 10:47:43Z saulius 
;
_cod_original_sg_symbol_H-M 'P 21/n'
_cod_database_code 4062395

loop_
_symmetry_equiv_pos_as_xyz
'x, y, z'
'-x+1/2, y+1/2, -z+1/2'
'-x, -y, -z'
'x-1/2, -y-1/2, z-1/2'

loop_
_atom_site_aniso_label
_atom_site_aniso_U_11
_atom_site_aniso_U_22
_atom_site_aniso_U_33
_atom_site_aniso_U_23
_atom_site_aniso_U_13
_atom_site_aniso_U_12
Pt1 0.0361(2) 0.0492(2) 0.0357(2) -0.00176(13) 0.00771(12) -0.00513(13)
Pt2 0.0358(2) 0.0420(2) 0.0345(2) -0.00172(12) 0.00529(11) -0.00373(13)
Ag 0.0717(5) 0.0465(4) 0.0670(4) 0.0144(3) 0.0048(4) -0.0088(3)
P1 0.0379(10) 0.0390(10) 0.0372(10) -0.0010(8) 0.0046(8) -0.0054(8)
P2 0.0366(10) 0.0454(11) 0.0350(10) -0.0008(8) 0.0037(8) -0.0071(9)
C1 0.030(4) 0.119(9) 0.053(5) -0.020(6) 0.004(4) 0.003(5)
C2 0.047(6) 0.174(13) 0.042(6) -0.013(7) 0.012(4) -0.005(7)
C3 0.076(8) 0.210(18) 0.056(8) -0.034(10) 0.009(6) 0.014(11)
C4 0.091(11) 0.239(24) 0.102(12) -0.111(17) -0.030(9) 0.064(14)
C5 0.097(10) 0.113(11) 0.117(11) -0.073(10) -0.028(8) 0.040(8)
C6 0.070(7) 0.081(8) 0.078(7) -0.022(7) -0.007(6) 0.020(6)
F2 0.104(5) 0.197(9) 0.060(4) 0.032(5) 0.028(4) -0.045(6)
F3 0.163(9) 0.404(18) 0.043(4) -0.030(7) 0.025(5) 0.022(10)
F4 0.164(9) 0.376(17) 0.139(8) -0.189(10) -0.036(6) 0.098(10)
F5 0.178(9) 0.134(7) 0.240(12) -0.132(8) -0.077(8) 0.065(7)
F6 0.118(6) 0.062(4) 0.117(5) -0.025(4) -0.001(5) 0.000(4)
C7 0.047(5) 0.054(5) 0.041(4) -0.014(4) 0.009(4) -0.013(4)
C8 0.042(5) 0.061(5) 0.052(5) -0.006(4) 0.018(4) -0.009(4)
C9 0.051(6) 0.078(7) 0.078(7) -0.008(5) 0.025(5) -0.018(5)
C10 0.042(5) 0.090(8) 0.100(8) -0.028(7) 0.012(5) 0.000(5)
C11 0.062(6) 0.061(6) 0.093(8) -0.004(6) 0.004(6) 0.015(5)
C12 0.057(6) 0.037(5) 0.083(7) -0.011(4) 0.014(5) -0.003(4)
F8 0.069(4) 0.085(4) 0.097(4) 0.035(3) 0.022(3) -0.003(3)
F9 0.074(4) 0.120(5) 0.115(5) -0.003(4) 0.038(4) -0.039(4)
F10 0.046(3) 0.151(7) 0.161(7) -0.040(5) 0.025(4) 0.014(4)
F11 0.078(5) 0.093(5) 0.203(8) -0.003(5) 0.003(5) 0.036(4)
F12 0.075(4) 0.062(4) 0.137(5) 0.015(4) 0.015(4) 0.015(3)
C13 0.053(5) 0.035(4) 0.040(4) -0.005(3) -0.006(4) 0.000(3)
C14 0.063(5) 0.041(4) 0.049(5) 0.006(4) 0.002(4) -0.008(4)
C15 0.086(8) 0.062(6) 0.061(6) 0.014(5) 0.007(5) -0.003(5)
C17 0.048(5) 0.076(7) 0.092(8) 0.001(6) -0.011(5) 0.009(5)
C16 0.077(8) 0.089(8) 0.067(7) 0.011(6) -0.025(6) 0.020(6)
C18 0.043(5) 0.083(7) 0.056(5) -0.010(5) -0.002(4) 0.000(5)
C19 0.034(4) 0.049(5) 0.053(5) 0.008(4) 0.002(3) -0.001(3)
C20 0.062(6) 0.053(5) 0.065(6) -0.008(4) 0.009(4) -0.015(4)
C21 0.079(8) 0.052(6) 0.128(10) -0.010(7) -0.012(7) -0.007(6)
C22 0.086(8) 0.027(5) 0.170(14) 0.014(7) 0.006(9) -0.021(5)
C23 0.077(7) 0.061(7) 0.103(9) 0.039(6) 0.005(7) -0.010(6)
C24 0.063(6) 0.074(7) 0.068(6) 0.010(5) 0.008(5) 0.005(5)
C25 0.053(5) 0.041(4) 0.041(4) -0.004(3) 0.004(4) -0.005(4)
C26 0.056(5) 0.065(6) 0.049(5) 0.014(4) 0.009(4) -0.009(4)
C27 0.098(8) 0.075(7) 0.053(6) 0.023(5) 0.015(5) -0.011(6)
C28 0.083(8) 0.081(7) 0.071(7) 0.019(6) 0.004(6) 0.022(6)
C29 0.061(6) 0.066(6) 0.076(6) 0.022(5) 0.000(5) 0.001(5)
C30 0.042(5) 0.055(5) 0.068(6) 0.007(4) 0.014(4) -0.004(4)
C31 0.033(4) 0.046(4) 0.044(4) -0.006(3) -0.001(3) -0.002(3)
C32 0.050(5) 0.050(5) 0.052(5) 0.007(4) -0.002(4) -0.009(4)
C33 0.077(7) 0.066(6) 0.068(6) 0.012(5) -0.013(5) -0.025(5)
C34 0.098(8) 0.059(6) 0.096(8) -0.002(6) -0.009(7) -0.032(6)
C35 0.108(9) 0.065(7) 0.066(6) -0.022(5) -0.003(6) -0.031(6)
C36 0.066(6) 0.070(6) 0.044(5) -0.005(4) 0.009(4) -0.006(5)
O1 0.041(3) 0.071(4) 0.055(3) -0.010(3) 0.011(3) -0.005(3)
O2 0.060(4) 0.079(4) 0.038(3) -0.016(3) 0.006(3) -0.009(3)
C37 0.058(7) 0.212(17) 0.099(9) -0.025(10) 0.036(7) -0.032(9)
C38 0.051(5) 0.085(7) 0.065(6) 0.006(5) 0.027(5) 0.000(5)
C39 0.068(7) 0.101(8) 0.061(6) -0.017(6) 0.024(5) -0.002(6)
C40 0.082(7) 0.076(7) 0.047(5) -0.017(5) 0.025(5) 0.000(6)
C41 0.125(12) 0.203(17) 0.063(7) -0.060(9) 0.027(7) -0.016(11)
P3 0.0490(12) 0.0426(12) 0.0603(13) 0.0075(10) 0.0059(10) -0.0046(10)
C42 0.061(6) 0.044(5) 0.074(6) 0.012(5) -0.001(5) -0.010(4)
C43 0.052(6) 0.090(8) 0.100(8) 0.033(7) -0.005(6) -0.020(6)
C44 0.062(7) 0.049(7) 0.203(17) 0.026(9) -0.017(9) -0.018(6)
C45 0.094(10) 0.032(6) 0.218(19) -0.025(8) -0.039(11) -0.014(6)
C46 0.106(10) 0.074(8) 0.158(14) -0.036(8) 0.001(9) -0.031(8)
C47 0.088(8) 0.052(6) 0.125(10) -0.016(7) 0.020(7) -0.011(6)
C48 0.059(5) 0.056(5) 0.058(5) 0.014(4) 0.004(4) 0.001(4)
C49 0.100(9) 0.102(9) 0.086(8) 0.030(7) 0.019(7) 0.025(7)
C50 0.188(18) 0.195(18) 0.064(8) 0.027(10) 0.041(10) 0.035(15)
C51 0.140(13) 0.159(15) 0.089(10) 0.027(10) 0.063(10) 0.048(12)
C52 0.090(9) 0.109(10) 0.089(9) -0.003(7) 0.029(7) 0.016(7)
C53 0.086(7) 0.087(8) 0.064(6) 0.007(5) 0.025(6) 0.019(6)
C54 0.050(5) 0.049(5) 0.058(5) 0.009(4) 0.003(4) 0.005(4)
C55 0.050(5) 0.063(6) 0.076(6) 0.001(5) 0.002(5) -0.008(5)
C56 0.065(7) 0.097(9) 0.097(8) -0.014(7) -0.015(6) 0.007(6)
C57 0.086(8) 0.087(8) 0.089(8) 0.003(7) 0.000(7) 0.041(7)
C58 0.094(9) 0.059(7) 0.115(10) 0.011(6) -0.014(8) 0.006(6)
C59 0.066(7) 0.056(6) 0.114(9) 0.025(6) -0.003(6) -0.004(5)
C60 0.134(13) 0.109(11) 0.123(12) -0.005(9) 0.006(10) 0.003(9)
Cl1 0.136(4) 0.091(3) 0.268(6) 0.009(3) 0.067(4) 0.017(2)
Cl2 0.318(9) 0.271(8) 0.126(4) -0.032(5) 0.011(5) 0.050(7)
Cl3 0.237(6) 0.137(4) 0.168(4) 0.031(3) 0.046(4) 0.014(4)

loop_
_atom_site_label
_atom_site_type_symbol
_atom_site_fract_x
_atom_site_fract_y
_atom_site_fract_z
_atom_site_U_iso_or_equiv
_atom_site_thermal_displace_type
_atom_site_occupancy
_atom_site_calc_flag
_atom_site_refinement_flags
_atom_site_disorder_group
Pt1 Pt 0.48989(2) 0.115900(13) 0.322241(14) 0.04009(9) Uani 1 d . .
Pt2 Pt 0.66117(2) 0.079384(13) 0.207583(14) 0.03737(9) Uani 1 d . .
Ag Ag 0.54470(6) 0.19415(3) 0.22606(4) 0.0620(2) Uani 1 d . .
P1 P 0.49730(15) 0.06542(8) 0.22287(9) 0.0380(4) Uani 1 d . .
P2 P 0.66290(15) 0.10563(9) 0.31596(9) 0.0391(4) Uani 1 d . .
C1 C 0.4996(6) 0.1674(5) 0.4085(4) 0.067(3) Uani 1 d . .
C2 C 0.4817(8) 0.1443(7) 0.4687(5) 0.087(4) Uani 1 d . .
C3 C 0.4803(10) 0.1778(9) 0.5267(6) 0.114(6) Uani 1 d . .
C4 C 0.4985(12) 0.2343(11) 0.5240(10) 0.147(10) Uani 1 d . .
C5 C 0.5169(10) 0.2605(7) 0.4634(8) 0.112(5) Uani 1 d . .
C6 C 0.5166(8) 0.2269(5) 0.4088(6) 0.078(3) Uani 1 d . .
F2 F 0.4647(6) 0.0876(4) 0.4746(3) 0.119(3) Uani 1 d . .
F3 F 0.4598(8) 0.1537(6) 0.5844(3) 0.202(6) Uani 1 d . .
F4 F 0.4987(8) 0.2697(6) 0.5788(5) 0.231(7) Uani 1 d . .
F5 F 0.5367(8) 0.3179(4) 0.4624(6) 0.192(6) Uani 1 d . .
F6 F 0.5344(6) 0.2536(3) 0.3523(4) 0.100(2) Uani 1 d . .
C7 C 0.3335(6) 0.1233(4) 0.3177(4) 0.047(2) Uani 1 d . .
C8 C 0.2711(6) 0.0817(4) 0.3444(4) 0.051(2) Uani 1 d . .
C9 C 0.1702(7) 0.0886(5) 0.3435(5) 0.068(3) Uani 1 d . .
C10 C 0.1205(7) 0.1376(5) 0.3169(6) 0.077(3) Uani 1 d . .
C11 C 0.1785(8) 0.1798(4) 0.2904(6) 0.072(3) Uani 1 d . .
C12 C 0.2804(7) 0.1712(4) 0.2918(5) 0.058(2) Uani 1 d . .
F8 F 0.3135(4) 0.0321(3) 0.3701(3) 0.083(2) Uani 1 d . .
F9 F 0.1141(5) 0.0458(3) 0.3692(3) 0.101(2) Uani 1 d . .
F10 F 0.0205(4) 0.1442(4) 0.3161(4) 0.118(3) Uani 1 d . .
F11 F 0.1318(5) 0.2275(3) 0.2623(4) 0.126(3) Uani 1 d . .
F12 F 0.3321(4) 0.2151(3) 0.2662(4) 0.091(2) Uani 1 d . .
C13 C 0.4095(6) 0.0924(3) 0.1519(4) 0.043(2) Uani 1 d . .
C14 C 0.4457(7) 0.1206(3) 0.0976(4) 0.051(2) Uani 1 d . .
H14 H 0.5175(7) 0.1254(3) 0.0965(4) 0.103(6) Uiso 1 d R .
C15 C 0.3779(8) 0.1412(4) 0.0452(5) 0.070(3) Uani 1 d . .
H15 H 0.4028(8) 0.1594(4) 0.0072(5) 0.103(6) Uiso 1 d R .
C17 C 0.2393(7) 0.1096(4) 0.1004(6) 0.073(3) Uani 1 d . .
H17 H 0.1675(7) 0.1063(4) 0.1020(6) 0.103(6) Uiso 1 d R .
C16 C 0.2748(9) 0.1370(5) 0.0470(5) 0.080(3) Uani 1 d . .
H16 H 0.2283(9) 0.1524(5) 0.0111(5) 0.103(6) Uiso 1 d R .
C18 C 0.3060(6) 0.0881(4) 0.1518(5) 0.061(2) Uani 1 d . .
H18 H 0.2798(6) 0.0688(4) 0.1887(5) 0.103(6) Uiso 1 d R .
C19 C 0.4717(6) -0.0131(3) 0.2192(4) 0.046(2) Uani 1 d . .
C20 C 0.4747(7) -0.0418(4) 0.1597(5) 0.060(2) Uani 1 d . .
H20 H 0.4879(7) -0.0206(4) 0.1204(5) 0.103(6) Uiso 1 d R .
C21 C 0.4580(9) -0.1007(5) 0.1575(7) 0.088(4) Uani 1 d . .
H21 H 0.4607(9) -0.1203(5) 0.1154(7) 0.103(6) Uiso 1 d R .
C22 C 0.4404(9) -0.1310(4) 0.2096(8) 0.095(4) Uani 1 d . .
H22 H 0.4289(9) -0.1721(4) 0.2047(8) 0.103(6) Uiso 1 d R .
C23 C 0.4361(8) -0.1048(5) 0.2705(6) 0.081(3) Uani 1 d . .
H23 H 0.4235(8) -0.1284(5) 0.3082(6) 0.103(6) Uiso 1 d R .
C24 C 0.4513(7) -0.0441(4) 0.2765(5) 0.068(3) Uani 1 d . .
H24 H 0.4488(7) -0.0249(4) 0.3188(5) 0.103(6) Uiso 1 d R .
C25 C 0.7275(6) 0.0516(3) 0.3713(4) 0.045(2) Uani 1 d . .
C26 C 0.6782(7) 0.0193(4) 0.4167(4) 0.056(2) Uani 1 d . .
H26 H 0.6064(7) 0.0242(4) 0.4174(4) 0.103(6) Uiso 1 d R .
C27 C 0.7306(9) -0.0189(4) 0.4592(5) 0.075(3) Uani 1 d . .
H27 H 0.6961(9) -0.0388(4) 0.4921(5) 0.103(6) Uiso 1 d R .
C28 C 0.8334(9) -0.0284(5) 0.4571(5) 0.079(3) Uani 1 d . .
H28 H 0.8691(9) -0.0573(5) 0.4852(5) 0.103(6) Uiso 1 d R .
C29 C 0.8815(7) 0.0030(4) 0.4128(5) 0.068(3) Uani 1 d . .
H29 H 0.9533(7) -0.0018(4) 0.4119(5) 0.103(6) Uiso 1 d R .
C30 C 0.8316(6) 0.0414(4) 0.3699(4) 0.055(2) Uani 1 d . .
H30 H 0.8669(6) 0.0622(4) 0.3381(4) 0.103(6) Uiso 1 d R .
C31 C 0.7392(5) 0.1701(3) 0.3388(4) 0.042(2) Uani 1 d . .
C32 C 0.7764(6) 0.2059(4) 0.2915(4) 0.051(2) Uani 1 d . .
H32 H 0.7648(6) 0.1957(4) 0.2449(4) 0.103(6) Uiso 1 d R .
C33 C 0.8297(8) 0.2558(4) 0.3110(5) 0.072(3) Uani 1 d . .
H33 H 0.8575(8) 0.2793(4) 0.2779(5) 0.103(6) Uiso 1 d R .
C34 C 0.8436(9) 0.2723(5) 0.3768(6) 0.086(3) Uani 1 d . .
H34 H 0.8764(9) 0.3085(5) 0.3898(6) 0.103(6) Uiso 1 d R .
C35 C 0.8107(9) 0.2361(4) 0.4240(5) 0.081(3) Uani 1 d . .
H35 H 0.8247(9) 0.2464(4) 0.4705(5) 0.103(6) Uiso 1 d R .
C36 C 0.7571(7) 0.1854(4) 0.4066(4) 0.060(2) Uani 1 d . .
H36 H 0.7331(7) 0.1610(4) 0.4404(4) 0.103(6) Uiso 1 d R .
O1 O 0.8148(4) 0.0928(3) 0.2015(3) 0.0554(15) Uani 1 d . .
O2 O 0.6451(4) 0.0476(3) 0.1101(3) 0.059(2) Uani 1 d . .
C37 C 0.9698(8) 0.0953(7) 0.1598(6) 0.121(5) Uani 1 d . .
H37A H 0.9875(8) 0.1117(7) 0.2035(6) 0.103(6) Uiso 1 d R .
H37B H 1.0097(8) 0.0609(7) 0.1551(6) 0.103(6) Uiso 1 d R .
H37C H 0.9828(8) 0.1232(7) 0.1262(6) 0.103(6) Uiso 1 d R .
C38 C 0.8607(7) 0.0796(4) 0.1511(5) 0.065(3) Uani 1 d . .
C39 C 0.8175(8) 0.0546(5) 0.0909(5) 0.075(3) Uani 1 d . .
H39 H 0.8622(8) 0.0464(5) 0.0576(5) 0.103(6) Uiso 1 d R .
C40 C 0.7150(8) 0.0409(4) 0.0743(4) 0.067(3) Uani 1 d . .
C41 C 0.6794(10) 0.0161(7) 0.0044(5) 0.129(6) Uani 1 d . .
H41A H 0.6077(10) 0.0088(7) 0.0012(5) 0.103(6) Uiso 1 d R .
H41B H 0.6931(10) 0.0437(7) -0.0294(5) 0.103(6) Uiso 1 d R .
H41C H 0.7144(10) -0.0197(7) -0.0024(5) 0.103(6) Uiso 1 d R .
P3 P 0.5569(2) 0.27638(9) 0.15416(11) 0.0507(5) Uani 1 d . .
C42 C 0.6379(7) 0.3332(4) 0.1935(5) 0.060(2) Uani 1 d . .
C43 C 0.7212(7) 0.3542(5) 0.1674(6) 0.082(3) Uani 1 d . .
H43 H 0.7381(7) 0.3394(5) 0.1253(6) 0.103(6) Uiso 1 d R .
C44 C 0.7809(9) 0.3981(5) 0.2047(9) 0.107(5) Uani 1 d . .
H44 H 0.8418(9) 0.4119(5) 0.1883(9) 0.103(6) Uiso 1 d R .
C45 C 0.7521(11) 0.4211(5) 0.2604(10) 0.119(6) Uani 1 d . .
H45 H 0.7912(11) 0.4522(5) 0.2826(10) 0.103(6) Uiso 1 d R .
C46 C 0.6716(11) 0.3996(5) 0.2865(8) 0.114(5) Uani 1 d . .
H46 H 0.6537(11) 0.4150(5) 0.3281(8) 0.103(6) Uiso 1 d R .
C47 C 0.6137(9) 0.3553(4) 0.2522(6) 0.088(3) Uani 1 d . .
H47 H 0.5543(9) 0.3404(4) 0.2695(6) 0.103(6) Uiso 1 d R .
C48 C 0.6085(7) 0.2574(4) 0.0768(4) 0.058(2) Uani 1 d . .
C49 C 0.5682(10) 0.2786(6) 0.0154(6) 0.096(4) Uani 1 d . .
H49 H 0.5101(10) 0.3038(6) 0.0109(6) 0.103(6) Uiso 1 d R .
C50 C 0.6175(15) 0.2618(8) -0.0416(7) 0.147(7) Uani 1 d . .
H50 H 0.5891(15) 0.2747(8) -0.0853(7) 0.103(6) Uiso 1 d R .
C51 C 0.6979(12) 0.2273(7) -0.0374(7) 0.126(6) Uani 1 d . .
H51 H 0.7306(12) 0.2181(7) -0.0764(7) 0.103(6) Uiso 1 d R .
C52 C 0.7330(10) 0.2065(6) 0.0222(6) 0.094(4) Uani 1 d . .
H52 H 0.7929(10) 0.1827(6) 0.0266(6) 0.103(6) Uiso 1 d R .
C53 C 0.6877(8) 0.2187(5) 0.0782(5) 0.077(3) Uani 1 d . .
H53 H 0.7107(8) 0.1994(5) 0.1197(5) 0.103(6) Uiso 1 d R .
C54 C 0.4373(6) 0.3121(4) 0.1267(4) 0.053(2) Uani 1 d . .
C55 C 0.3480(7) 0.2805(4) 0.1278(5) 0.063(2) Uani 1 d . .
H55 H 0.3498(7) 0.2409(4) 0.1433(5) 0.103(6) Uiso 1 d R .
C56 C 0.2564(8) 0.3084(5) 0.1057(6) 0.088(3) Uani 1 d . .
H56 H 0.1938(8) 0.2872(5) 0.1042(6) 0.103(6) Uiso 1 d R .
C57 C 0.2543(10) 0.3666(5) 0.0861(6) 0.088(4) Uani 1 d . .
H57 H 0.1911(10) 0.3859(5) 0.0725(6) 0.103(6) Uiso 1 d R .
C58 C 0.3410(10) 0.3950(5) 0.0859(6) 0.091(4) Uani 1 d . .
H58 H 0.3400(10) 0.4346(5) 0.0706(6) 0.103(6) Uiso 1 d R .
C59 C 0.4323(8) 0.3695(4) 0.1077(6) 0.080(3) Uani 1 d . .
H59 H 0.4936(8) 0.3920(4) 0.1098(6) 0.103(6) Uiso 1 d R .
C60 C 0.3261(13) 0.4207(6) 0.3251(8) 0.123(5) Uani 1 d . .
H60 H 0.2568(13) 0.4296(6) 0.3303(8) 0.103(6) Uiso 1 d R .
Cl1 Cl 0.3340(3) 0.3466(2) 0.3088(3) 0.162(2) Uani 1 d . .
Cl2 Cl 0.3975(7) 0.4398(3) 0.3970(3) 0.239(3) Uani 1 d . .
Cl3 Cl 0.3590(5) 0.4603(2) 0.2598(3) 0.178(2) Uani 1 d . .

loop_
_geom_bond_atom_site_label_1
_geom_bond_atom_site_label_2
_geom_bond_distance
_geom_bond_site_symmetry_2
_geom_bond_publ_flag
Pt1 C7 2.072(8) . ?
Pt1 C1 2.087(9) . ?
Pt1 P1 2.317(2) . ?
Pt1 P2 2.324(2) . ?
Pt1 Ag 2.7925(10) . ?
Pt2 O2 2.075(5) . ?
Pt2 O1 2.078(5) . ?
Pt2 P1 2.252(2) . ?
Pt2 P2 2.252(2) . ?
Pt2 Ag 3.0983(11) . ?
Ag P3 2.392(2) . ?
Ag P1 3.021(2) . ?
Ag P2 3.030(2) . ?
P1 C19 1.835(8) . ?
P1 C13 1.838(7) . ?
P2 C25 1.812(8) . ?
P2 C31 1.821(8) . ?
C1 C2 1.363(14) . ?
C1 C6 1.386(15) . ?
C2 F2 1.33(2) . ?
C2 C3 1.40(2) . ?
C3 C4 1.32(3) . ?
C3 F3 1.34(2) . ?
C4 F4 1.366(15) . ?
C4 C5 1.40(3) . ?
C5 C6 1.340(15) . ?
C5 F5 1.34(2) . ?
C6 F6 1.332(13) . ?
C7 C12 1.374(12) . ?
C7 C8 1.410(11) . ?
C8 C9 1.345(12) . ?
C8 F8 1.347(10) . ?
C9 F9 1.370(11) . ?
C9 C10 1.380(14) . ?
C10 F10 1.333(10) . ?
C10 C11 1.381(15) . ?
C11 F11 1.349(11) . ?
C11 C12 1.363(13) . ?
C12 F12 1.355(10) . ?
C13 C18 1.375(12) . ?
C13 C14 1.400(11) . ?
C14 C15 1.386(12) . ?
C15 C16 1.375(14) . ?
C17 C18 1.370(12) . ?
C17 C16 1.372(15) . ?
C19 C20 1.367(11) . ?
C19 C24 1.404(12) . ?
C20 C21 1.370(13) . ?
C21 C22 1.30(2) . ?
C22 C23 1.37(2) . ?
C23 C24 1.412(14) . ?
C25 C26 1.394(11) . ?
C25 C30 1.405(11) . ?
C26 C27 1.357(12) . ?
C27 C28 1.386(14) . ?
C28 C29 1.359(13) . ?
C29 C30 1.350(12) . ?
C31 C32 1.388(11) . ?
C31 C36 1.398(11) . ?
C32 C33 1.379(12) . ?
C33 C34 1.364(14) . ?
C34 C35 1.367(14) . ?
C35 C36 1.387(12) . ?
O1 C38 1.276(10) . ?
O2 C40 1.244(10) . ?
C37 C38 1.481(14) . ?
C38 C39 1.399(13) . ?
C39 C40 1.398(13) . ?
C40 C41 1.537(13) . ?
P3 C42 1.812(9) . ?
P3 C54 1.814(8) . ?
P3 C48 1.818(9) . ?
C42 C47 1.354(14) . ?
C42 C43 1.363(13) . ?
C43 C44 1.44(2) . ?
C44 C45 1.33(2) . ?
C45 C46 1.34(2) . ?
C46 C47 1.40(2) . ?
C48 C49 1.374(13) . ?
C48 C53 1.374(13) . ?
C49 C50 1.43(2) . ?
C50 C51 1.32(2) . ?
C51 C52 1.32(2) . ?
C52 C53 1.362(14) . ?
C54 C59 1.371(12) . ?
C54 C55 1.392(12) . ?
C55 C56 1.400(13) . ?
C56 C57 1.39(2) . ?
C57 C58 1.32(2) . ?
C58 C59 1.370(15) . ?
C60 Cl2 1.69(2) . ?
C60 Cl3 1.69(2) . ?
C60 Cl1 1.737(15) . ?
